data_2222110
loop_
_publ_author_name
'Li, Rui'
'Ding, Zhen-Yu'
'Wei, Yu-Quan'
'Ding, Jian'

_publ_section_title 2-{4-[(2,2-Dimethyl-4,6-dioxo-1,3-dioxan-5-ylidene)methylamino]phenyl}acetonitrile
_journal_issue 6
_journal_name_full 'Acta Crystallographica Section E'
_journal_page_first o1296
_journal_paper_doi 10.1107/S1600536809017437
_journal_volume 65
_journal_year 2009
_chemical_formula_iupac 'C15 H14 N2 O4'
_chemical_formula_moiety 'C15 H14 N2 O4'
_chemical_formula_sum 'C15 H14 N2 O4'
_chemical_formula_weight 286.28
_chemical_name_systematic 2-{4-[(2,2-dimethyl-4,6-dioxo-1,3-dioxan-5-ylidene)methylamino]phenyl}acetonitrile
_space_group_IT_number 2
_symmetry_cell_setting triclinic
_symmetry_space_group_name_Hall '-P 1'
_symmetry_space_group_name_H-M 'P -1'
_atom_sites_solution_hydrogens mixed
_atom_sites_solution_primary direct
_atom_sites_solution_secondary difmap
_audit_creation_method SHELXL-97
_cell_angle_alpha 85.51(3)
_cell_angle_beta 82.30(3)
_cell_angle_gamma 84.54(2)
_cell_formula_units_Z 2
_cell_length_a 5.204(3)
_cell_length_b 11.239(3)
_cell_length_c 12.209(4)
_cell_measurement_reflns_used 26
_cell_measurement_temperature 292(2)
_cell_measurement_theta_max 9.72
_cell_measurement_theta_min 5.50
_cell_volume 702.9(5)
_computing_cell_refinement 'DIFRAC (Gabe & White, 1993)'
_computing_data_collection 'DIFRAC (Gabe & White, 1993)'
_computing_data_reduction 'NRCVAX (Gabe <i>et al.</i>,  1989)'
_computing_molecular_graphics 'ORTEP-3 (Farrugia, 1997)'
_computing_publication_material 'SHELXL97 (Sheldrick, 2008) and PLATON (Spek, 2009)'
_computing_structure_refinement 'SHELXL97 (Sheldrick, 2008)'
_computing_structure_solution 'SHELXS97 (Sheldrick, 2008)'
_diffrn_ambient_temperature 292(2)
_diffrn_measured_fraction_theta_full 0.991
_diffrn_measured_fraction_theta_max 0.991
_diffrn_measurement_device_type 'Enraf--Nonius CAD-4'
_diffrn_measurement_method Omega/2-Theta
_diffrn_radiation_monochromator graphite
_diffrn_radiation_source 'fine-focus sealed tube'
_diffrn_radiation_type MoK\a
_diffrn_radiation_wavelength 0.71073
_diffrn_reflns_av_R_equivalents 0.0032
_diffrn_reflns_av_sigmaI/netI 0.0274
_diffrn_reflns_limit_h_max 6
_diffrn_reflns_limit_h_min -6
_diffrn_reflns_limit_k_max 13
_diffrn_reflns_limit_k_min -2
_diffrn_reflns_limit_l_max 14
_diffrn_reflns_limit_l_min -14
_diffrn_reflns_number 3217
_diffrn_reflns_theta_full 25.49
_diffrn_reflns_theta_max 25.49
_diffrn_reflns_theta_min 1.69
_diffrn_standards_decay_% 1.320
_diffrn_standards_interval_count 150
_diffrn_standards_number 3
_exptl_absorpt_coefficient_mu 0.100
_exptl_absorpt_correction_type none
_exptl_crystal_colour colourless
_exptl_crystal_density_diffrn 1.353
_exptl_crystal_density_method 'not measured'
_exptl_crystal_description block
_exptl_crystal_F_000 300
_exptl_crystal_size_max 0.52
_exptl_crystal_size_mid 0.48
_exptl_crystal_size_min 0.23
_refine_diff_density_max 0.187
_refine_diff_density_min -0.197
_refine_ls_extinction_method none
_refine_ls_goodness_of_fit_ref 1.088
_refine_ls_hydrogen_treatment mixed
_refine_ls_matrix_type full
_refine_ls_number_parameters 196
_refine_ls_number_reflns 2609
_refine_ls_number_restraints 0
_refine_ls_restrained_S_all 1.088
_refine_ls_R_factor_all 0.0876
_refine_ls_R_factor_gt 0.0475
_refine_ls_shift/su_max 0.000
_refine_ls_shift/su_mean 0.000
_refine_ls_structure_factor_coef Fsqd
_refine_ls_weighting_details 'calc w=1/[\s^2^(Fo^2^)+(0.0853P)^2^+0.0000P] where P=(Fo^2^+2Fc^2^)/3'
_refine_ls_weighting_scheme calc
_refine_ls_wR_factor_gt 0.1343
_refine_ls_wR_factor_ref 0.1501
_reflns_number_gt 1610
_reflns_number_total 2609
_reflns_threshold_expression >2sigma(I)
_cod_data_source_file ng2579.cif
_cod_data_source_block I
_cod_depositor_comments
;
The following automatic conversions were performed:
'_symmetry_cell_setting' value 'Triclinic' changed to 'triclinic'
according to '/home/saulius/struct/CIF-dictionaries/cif_core.dic'
dictionary named 'cif_core.dic' version 2.4.1 from 2010-06-29.

Automatic conversion script
Id: cif_fix_enum 1527 2010-12-29 10:47:43Z saulius 

The following automatic conversions were performed:

'_symmetry_cell_setting' value 'Triclinic' changed to 'triclinic'
according to /home/saulius/struct/CIF-dictionaries/cif_core.dic
dictionary named 'cif_core.dic' version 2.4.1 from 2010-06-29.

Automatic conversion script
Id: cif_fix_values 1715 2011-07-08 13:25:40Z adriana 
;
_cod_database_code 2222110
_cod_database_fobs_code 2222110

loop_
_symmetry_equiv_pos_as_xyz
'x, y, z'
'-x, -y, -z'

loop_
_atom_site_type_symbol
_atom_site_label
_atom_site_fract_x
_atom_site_fract_y
_atom_site_fract_z
_atom_site_U_iso_or_equiv
_atom_site_adp_type
_atom_site_calc_flag
_atom_site_refinement_flags
_atom_site_occupancy
_atom_site_disorder_assembly
_atom_site_disorder_group
O O1 0.5677(3) 0.03464(12) 0.29695(11) 0.0620(4) Uani d . 1 . .
O O2 0.8342(3) 0.19500(12) 0.26775(11) 0.0573(4) Uani d . 1 . .
O O3 0.2465(3) 0.02806(12) 0.43304(11) 0.0639(4) Uani d . 1 . .
O O4 0.7647(3) 0.35124(12) 0.36881(12) 0.0634(4) Uani d . 1 . .
N N1 0.1001(3) 0.22676(14) 0.54592(13) 0.0498(4) Uani d . 1 . .
H H1N 0.074(5) 0.145(2) 0.5335(18) 0.091(8) Uiso d . 1 . .
N N2 -0.9365(5) 0.3352(2) 0.9847(2) 0.1123(9) Uani d . 1 . .
C C1 0.9231(5) 0.0301(2) 0.1573(2) 0.0831(8) Uani d . 1 . .
H H1A 1.0196 0.0754 0.0984 0.125 Uiso calc R 1 . .
H H1B 0.8480 -0.0329 0.1271 0.125 Uiso calc R 1 . .
H H1C 1.0377 -0.0040 0.2090 0.125 Uiso calc R 1 . .
C C2 0.5317(5) 0.1765(2) 0.13934(18) 0.0744(7) Uani d . 1 . .
H H2A 0.3912 0.2203 0.1823 0.112 Uiso calc R 1 . .
H H2B 0.4629 0.1198 0.0986 0.112 Uiso calc R 1 . .
H H2C 0.6268 0.2311 0.0886 0.112 Uiso calc R 1 . .
C C3 0.7107(4) 0.11099(19) 0.21537(16) 0.0573(6) Uani d . 1 . .
C C4 0.4120(4) 0.08606(17) 0.38115(16) 0.0519(5) Uani d . 1 . .
C C5 0.4624(4) 0.20480(16) 0.40360(15) 0.0471(5) Uani d . 1 . .
C C6 0.6901(4) 0.25836(17) 0.34787(15) 0.0477(5) Uani d . 1 . .
C C7 0.3046(4) 0.26618(16) 0.48329(15) 0.0493(5) Uani d . 1 . .
H H7 0.3459 0.3428 0.4941 0.059 Uiso calc R 1 . .
C C8 -0.0785(4) 0.29056(16) 0.62235(15) 0.0472(5) Uani d . 1 . .
C C9 -0.2817(4) 0.23184(17) 0.67757(17) 0.0568(6) Uani d . 1 . .
H H9 -0.2971 0.1528 0.6638 0.068 Uiso calc R 1 . .
C C10 -0.4632(4) 0.28879(18) 0.75328(16) 0.0573(6) Uani d . 1 . .
H H10 -0.5997 0.2476 0.7901 0.069 Uiso calc R 1 . .
C C11 -0.4454(4) 0.40591(18) 0.77514(16) 0.0507(5) Uani d . 1 . .
C C12 -0.2402(4) 0.46434(17) 0.71855(16) 0.0535(5) Uani d . 1 . .
H H12 -0.2253 0.5435 0.7321 0.064 Uiso calc R 1 . .
C C13 -0.0575(4) 0.40860(17) 0.64268(16) 0.0541(5) Uani d . 1 . .
H H13 0.0786 0.4497 0.6055 0.065 Uiso calc R 1 . .
C C14 -0.6446(4) 0.47201(19) 0.85500(16) 0.0608(6) Uani d . 1 . .
H H14A -0.5548 0.5184 0.8994 0.073 Uiso calc R 1 . .
H H14B -0.7541 0.5278 0.8130 0.073 Uiso calc R 1 . .
C C15 -0.8082(5) 0.3952(2) 0.92822(19) 0.0722(7) Uani d . 1 . .

loop_
_atom_site_aniso_label
_atom_site_aniso_U_11
_atom_site_aniso_U_22
_atom_site_aniso_U_33
_atom_site_aniso_U_12
_atom_site_aniso_U_13
_atom_site_aniso_U_23
O1 0.0652(9) 0.0508(8) 0.0660(9) -0.0175(7) 0.0196(7) -0.0113(7)
O2 0.0452(8) 0.0627(8) 0.0639(9) -0.0173(7) 0.0036(7) -0.0054(7)
O3 0.0655(9) 0.0509(8) 0.0712(9) -0.0237(7) 0.0208(7) -0.0066(7)
O4 0.0655(10) 0.0527(8) 0.0744(9) -0.0237(7) -0.0061(8) -0.0008(7)
N1 0.0521(10) 0.0400(9) 0.0560(9) -0.0069(8) 0.0003(8) -0.0045(7)
N2 0.112(2) 0.0951(17) 0.1082(18) -0.0057(15) 0.0499(16) 0.0130(14)
C1 0.0696(17) 0.0865(18) 0.0876(17) -0.0170(15) 0.0277(14) -0.0232(15)
C2 0.0662(15) 0.0952(18) 0.0641(14) -0.0285(14) -0.0041(12) -0.0003(13)
C3 0.0520(12) 0.0619(12) 0.0571(12) -0.0221(11) 0.0108(10) -0.0073(10)
C4 0.0511(12) 0.0481(11) 0.0539(11) -0.0108(10) 0.0060(10) -0.0019(9)
C5 0.0457(11) 0.0442(10) 0.0507(11) -0.0097(9) -0.0017(9) 0.0007(9)
C6 0.0449(11) 0.0456(10) 0.0523(11) -0.0087(9) -0.0041(9) 0.0016(9)
C7 0.0522(12) 0.0413(10) 0.0537(11) -0.0080(9) -0.0031(10) 0.0001(9)
C8 0.0477(11) 0.0442(10) 0.0489(11) -0.0069(9) -0.0019(9) -0.0016(8)
C9 0.0632(14) 0.0410(11) 0.0657(13) -0.0151(10) 0.0017(11) -0.0055(10)
C10 0.0567(13) 0.0499(11) 0.0631(13) -0.0166(10) 0.0086(10) -0.0036(10)
C11 0.0506(12) 0.0497(11) 0.0501(11) -0.0044(9) -0.0022(9) 0.0003(9)
C12 0.0563(13) 0.0397(10) 0.0630(12) -0.0061(9) 0.0018(10) -0.0068(9)
C13 0.0505(12) 0.0472(11) 0.0628(12) -0.0106(10) 0.0037(10) -0.0029(9)
C14 0.0619(14) 0.0592(12) 0.0572(12) -0.0039(11) 0.0071(11) -0.0049(10)
C15 0.0707(16) 0.0721(15) 0.0639(14) 0.0053(13) 0.0158(12) 0.0019(12)

loop_
_atom_type_symbol
_atom_type_description
_atom_type_scat_dispersion_real
_atom_type_scat_dispersion_imag
_atom_type_scat_source
C C 0.0033 0.0016 'International Tables Vol C Tables 4.2.6.8 and 6.1.1.4'
H H 0.0000 0.0000 'International Tables Vol C Tables 4.2.6.8 and 6.1.1.4'
N N 0.0061 0.0033 'International Tables Vol C Tables 4.2.6.8 and 6.1.1.4'
O O 0.0106 0.0060 'International Tables Vol C Tables 4.2.6.8 and 6.1.1.4'

loop_
_geom_angle_atom_site_label_1
_geom_angle_atom_site_label_2
_geom_angle_atom_site_label_3
_geom_angle_site_symmetry_1
_geom_angle_site_symmetry_3
_geom_angle
_geom_angle_publ_flag
C4 O1 C3 . . 118.27(15) ?
C6 O2 C3 . . 118.41(15) ?
C7 N1 C8 . . 127.60(16) ?
C7 N1 H1N . . 112.8(15) ?
C8 N1 H1N . . 119.5(15) ?
C3 C1 H1A . . 109.5 ?
C3 C1 H1B . . 109.5 ?
H1A C1 H1B . . 109.5 ?
C3 C1 H1C . . 109.5 ?
H1A C1 H1C . . 109.5 ?
H1B C1 H1C . . 109.5 ?
C3 C2 H2A . . 109.5 ?
C3 C2 H2B . . 109.5 ?
H2A C2 H2B . . 109.5 ?
C3 C2 H2C . . 109.5 ?
H2A C2 H2C . . 109.5 ?
H2B C2 H2C . . 109.5 ?
O2 C3 O1 . . 110.49(15) ?
O2 C3 C1 . . 106.90(17) ?
O1 C3 C1 . . 105.58(18) ?
O2 C3 C2 . . 109.82(18) ?
O1 C3 C2 . . 110.28(17) ?
C1 C3 C2 . . 113.65(19) ?
O3 C4 O1 . . 117.85(16) ?
O3 C4 C5 . . 125.29(18) ?
O1 C4 C5 . . 116.83(16) ?
C7 C5 C4 . . 120.65(17) ?
C7 C5 C6 . . 118.69(16) ?
C4 C5 C6 . . 120.53(17) ?
O4 C6 O2 . . 118.25(17) ?
O4 C6 C5 . . 125.76(19) ?
O2 C6 C5 . . 115.95(15) ?
N1 C7 C5 . . 126.03(17) ?
N1 C7 H7 . . 117.0 ?
C5 C7 H7 . . 117.0 ?
C9 C8 C13 . . 119.39(18) ?
C9 C8 N1 . . 117.65(16) ?
C13 C8 N1 . . 122.96(17) ?
C8 C9 C10 . . 120.69(17) ?
C8 C9 H9 . . 119.7 ?
C10 C9 H9 . . 119.7 ?
C11 C10 C9 . . 120.89(19) ?
C11 C10 H10 . . 119.6 ?
C9 C10 H10 . . 119.6 ?
C10 C11 C12 . . 117.88(19) ?
C10 C11 C14 . . 122.30(19) ?
C12 C11 C14 . . 119.80(17) ?
C13 C12 C11 . . 121.86(17) ?
C13 C12 H12 . . 119.1 ?
C11 C12 H12 . . 119.1 ?
C12 C13 C8 . . 119.30(18) ?
C12 C13 H13 . . 120.4 ?
C8 C13 H13 . . 120.4 ?
C15 C14 C11 . . 114.09(18) ?
C15 C14 H14A . . 108.7 ?
C11 C14 H14A . . 108.7 ?
C15 C14 H14B . . 108.7 ?
C11 C14 H14B . . 108.7 ?
H14A C14 H14B . . 107.6 ?
N2 C15 C14 . . 179.5(3) ?

loop_
_geom_bond_atom_site_label_1
_geom_bond_atom_site_label_2
_geom_bond_site_symmetry_2
_geom_bond_distance
_geom_bond_publ_flag
O1 C4 . 1.352(2) ?
O1 C3 . 1.439(2) ?
O2 C6 . 1.356(2) ?
O2 C3 . 1.426(2) ?
O3 C4 . 1.210(2) ?
O4 C6 . 1.205(2) ?
N1 C7 . 1.316(2) ?
N1 C8 . 1.412(2) ?
N1 H1n . 0.96(2) ?
N2 C15 . 1.125(3) ?
C1 C3 . 1.500(3) ?
C1 H1A . 0.9600 ?
C1 H1B . 0.9600 ?
C1 H1C . 0.9600 ?
C2 C3 . 1.505(3) ?
C2 H2A . 0.9600 ?
C2 H2B . 0.9600 ?
C2 H2C . 0.9600 ?
C4 C5 . 1.438(2) ?
C5 C7 . 1.371(3) ?
C5 C6 . 1.444(3) ?
C7 H7 . 0.9300 ?
C8 C9 . 1.371(3) ?
C8 C13 . 1.386(3) ?
C9 C10 . 1.379(3) ?
C9 H9 . 0.9300 ?
C10 C11 . 1.378(3) ?
C10 H10 . 0.9300 ?
C11 C12 . 1.383(3) ?
C11 C14 . 1.508(3) ?
C12 C13 . 1.377(3) ?
C12 H12 . 0.9300 ?
C13 H13 . 0.9300 ?
C14 C15 . 1.444(3) ?
C14 H14A . 0.9700 ?
C14 H14B . 0.9700 ?

loop_
_geom_hbond_atom_site_label_D
_geom_hbond_atom_site_label_H
_geom_hbond_atom_site_label_A
_geom_hbond_site_symmetry_A
_geom_hbond_distance_DH
_geom_hbond_distance_HA
_geom_hbond_distance_DA
_geom_hbond_angle_DHA
_geom_hbond_publ_flag
N1 H1n O3 . 0.97(2) 1.94(2) 2.710(3) 135(2) yes
C7 H7 O4 . 0.93 2.49 2.816(3) 100 no
C9 H9 O3 2_556 0.93 2.41 3.292(3) 159 no
C13 H13 O4 2_666 0.93 2.51 3.208(3) 132 no
C14 H14B O4 2_566 0.97 2.51 3.343(3) 143 no

loop_
_geom_torsion_atom_site_label_1
_geom_torsion_atom_site_label_2
_geom_torsion_atom_site_label_3
_geom_torsion_atom_site_label_4
_geom_torsion_site_symmetry_1
_geom_torsion_site_symmetry_2
_geom_torsion_site_symmetry_3
_geom_torsion_site_symmetry_4
_geom_torsion
_geom_torsion_publ_flag
C6 O2 C3 O1 . . . . -49.2(2) ?
C6 O2 C3 C1 . . . . -163.65(17) ?
C6 O2 C3 C2 . . . . 72.6(2) ?
C4 O1 C3 O2 . . . . 46.8(2) ?
C4 O1 C3 C1 . . . . 162.08(18) ?
C4 O1 C3 C2 . . . . -74.8(2) ?
C3 O1 C4 O3 . . . . 162.19(19) ?
C3 O1 C4 C5 . . . . -19.5(3) ?
O3 C4 C5 C7 . . . . -5.6(3) ?
O1 C4 C5 C7 . . . . 176.25(17) ?
O3 C4 C5 C6 . . . . 170.2(2) ?
O1 C4 C5 C6 . . . . -7.9(3) ?
C3 O2 C6 O4 . . . . -158.33(18) ?
C3 O2 C6 C5 . . . . 23.8(2) ?
C7 C5 C6 O4 . . . . 4.2(3) ?
C4 C5 C6 O4 . . . . -171.73(19) ?
C7 C5 C6 O2 . . . . -178.17(16) ?
C4 C5 C6 O2 . . . . 5.9(3) ?
C8 N1 C7 C5 . . . . -174.51(18) ?
C4 C5 C7 N1 . . . . 0.3(3) ?
C6 C5 C7 N1 . . . . -175.62(18) ?
C7 N1 C8 C9 . . . . 178.79(18) ?
C7 N1 C8 C13 . . . . -0.7(3) ?
C13 C8 C9 C10 . . . . -0.4(3) ?
N1 C8 C9 C10 . . . . -179.96(18) ?
C8 C9 C10 C11 . . . . 0.1(3) ?
C9 C10 C11 C12 . . . . 0.2(3) ?
C9 C10 C11 C14 . . . . 178.25(19) ?
C10 C11 C12 C13 . . . . -0.1(3) ?
C14 C11 C12 C13 . . . . -178.27(19) ?
C11 C12 C13 C8 . . . . -0.2(3) ?
C9 C8 C13 C12 . . . . 0.4(3) ?
N1 C8 C13 C12 . . . . 179.96(18) ?
C10 C11 C14 C15 . . . . 16.7(3) ?
C12 C11 C14 C15 . . . . -165.3(2) ?
C11 C14 C15 N2 . . . . -7E1(3) ?

loop_
_cod_related_entry_id
_cod_related_entry_database
_cod_related_entry_code
1 ChemSpider 30655794
